data_4310396
loop_
_publ_author_name
'G. Vanhoyland'
'A. Le Bail'
'J. Mullens'
'L. C. Van Poucke'

_publ_contact_author_address
;
      Laboratory for Inorganic and Physical Chemistry
    Instituut voor Materiaalonderzoek
    Limburgs Universitair Centrum
    Wetenschapspark 1, 3590 Diepenbeek (Belgium)
;
_publ_contact_author_email geert.vanhoyland@luc.ac.be
_publ_contact_author_fax ++32/(0)11/26.88.99
_publ_contact_author_name 'Dr. G. Vanhoyland'
_publ_contact_author_phone ++32/(0)11/26.88.17
_publ_section_title
;
 Characterization and structure determination of ammonium bismuth oxalate
 hydrate Bi(NH~4~)(C~2~O~4~)~2~.xH~2~O
;
_journal_name_full 'Inorganic Chemistry'
_journal_page_first 785
_journal_page_last 789
_journal_paper_doi 10.1021/ic034509h
_journal_volume 43
_journal_year 2004
_chemical_formula_structural Bi(NH4)(C2O4)2.3.7H20
_chemical_formula_sum 'C4 Bi N O11.7'
_chemical_formula_weight 470(1)
_chemical_name_systematic
;
bismut ammonium oxalate hydrate
;
_space_group_crystal_system tetragonal
_space_group_IT_number 141
_space_group_name_Hall '-I 4bd 2'
_space_group_name_H-M_alt 'I 41/a m d :2'
_cell_angle_alpha 90.000
_cell_angle_beta 90.000
_cell_angle_gamma 90.000
_cell_formula_units_Z 4
_cell_length_a 11.6896(2)
_cell_length_b 11.6896(2)
_cell_length_c 9.2357(3)
_cell_volume 1262.03(5)
_computing_cell_refinement 'Treor97, Dicvol91, Pirum, Checkcell'
_computing_molecular_graphics Diamond
_computing_publication_material Diamond
_computing_structure_refinement Fullprof
_computing_structure_solution 'Expo (direct methods)'
_diffrn_ambient_temperature 295
_diffrn_detector scintillation
_diffrn_measurement_device_type 'Siemens D5000'
_diffrn_radiation_monochromator 'Goebel mirror'
_diffrn_source 'sealed X-ray tube'
_diffrn_source_target Cu
_pd_char_colour white
_pd_meas_2theta_range_inc 0.025
_pd_meas_2theta_range_max 130
_pd_meas_2theta_range_min 10
_pd_meas_number_of_points 4801
_pd_meas_scan_method step
_pd_proc_ls_background_function interpolation
_pd_proc_ls_profile_function pseudo-Voigt
_pd_proc_ls_prof_wR_factor 0.140
_pd_spec_mounting
;
packed powder, diluted with glass (both sieved below 325 mesh)
;
_pd_spec_mount_mode reflection
_pd_spec_shape flat_sheet
_refine_ls_number_parameters 24
_cod_data_source_file ic034509hsi20031031_040916.cif
_cod_data_source_block BiOx
_cod_depositor_comments
;
 Updating space group information.

 Antanas Vaitkus,
 2018-06-08
;
_cod_original_cell_volume 1262.0
_cod_original_sg_symbol_Hall -I_4bd_2
_cod_original_formula_sum 'Bi O11.7 C4 N'
_cod_database_code 4310396
_pd_proc_ls_prof_rb_factor 0.080
_pd_proc_ls_prof_rf_factor 0.079

loop_
_space_group_symop_id
_space_group_symop_operation_xyz
1 x,y,z
2 -y+1/4,x+3/4,z+1/4
3 -x+1/2,-y,z+1/2
4 y+1/4,-x+1/4,z+3/4
5 x,-y,-z
6 y+1/4,x+3/4,-z+1/4
7 -x+1/2,y,-z+1/2
8 -y+1/4,-x+1/4,-z+3/4
9 -x,-y,-z
10 y+3/4,-x+1/4,-z+3/4
11 x+1/2,y,-z+1/2
12 -y+3/4,x+3/4,-z+1/4
13 -x,y,z
14 -y+3/4,-x+1/4,z+3/4
15 x+1/2,-y,z+1/2
16 y+3/4,x+3/4,z+1/4
17 x+1/2,y+1/2,z+1/2
18 -y+3/4,x+1/4,z+3/4
19 -x,-y+1/2,z
20 y+3/4,-x+3/4,z+1/4
21 x+1/2,-y+1/2,-z+1/2
22 y+3/4,x+1/4,-z+3/4
23 -x,y+1/2,-z
24 -y+3/4,-x+3/4,-z+1/4
25 -x+1/2,-y+1/2,-z+1/2
26 y+1/4,-x+3/4,-z+1/4
27 x,y+1/2,-z
28 -y+1/4,x+1/4,-z+3/4
29 -x+1/2,y+1/2,z+1/2
30 -y+1/4,-x+3/4,z+1/4
31 x,-y+1/2,z
32 y+1/4,x+1/4,z+3/4

loop_
_atom_site_label
_atom_site_type_symbol
_atom_site_fract_x
_atom_site_fract_y
_atom_site_fract_z
_atom_site_occupancy
_atom_site_symmetry_multiplicity
_atom_site_Wyckoff_symbol
_atom_site_thermal_displace_type
_atom_site_U_iso_or_equiv
Bi Bi 0.0000 0.7500 0.1250 0.125 4 a Biso 2.23(3)
O1 O 0.0000 0.6262(6) -0.0910(9) 0.500 16 h Biso 4.9(2)
O2 O 0.2036(7) 0.7500 0.070(1) 0.500 16 h Biso 4.9(2)
C C 0.269(1) 0.7500 0.173(1) 0.500 16 h Biso 4.8(4)
NH4 N 0.0000 0.2500 0.3750 0.125 4 b Biso 6.4(5)
Ow1 O 0.2889(8) 0.5389(8) 0.8750 0.310 16 g Biso 11.7(5)
Ow2 O 0.0000 0.0000 0.5000 0.155 8 d Biso 11.7(5)

loop_
_diffrn_radiation_type
_diffrn_radiation_wavelength
CuK\a~1~1.54056 CuK\a~2~1.54439

loop_
_geom_angle_atom_site_label_1
_geom_angle_atom_site_label_2
_geom_angle_atom_site_label_3
_geom_angle
O1 C C 113.2(9)
O1 C O2 123(1)

loop_
_geom_bond_atom_site_label_1
_geom_bond_atom_site_label_2
_geom_bond_distance
Bi O1 2.465(8)
Bi O2 2.434(8)
C C 1.49(1)
C O1 1.22(1)
C O2 1.26(1)

loop_
_geom_torsion_atom_site_label_1
_geom_torsion_atom_site_label_2
_geom_torsion_atom_site_label_3
_geom_torsion_atom_site_label_4
_geom_torsion
O1 C C O1 180(2)
O1 C C O2 O(2)
